data_7114108
loop_
_publ_author_name
'Qin, Zengquan'
'Jennings, Michael C.'
'Puddephatt, Richard J.'

_publ_section_title
;
 Crosslinking a palladium(ii) polymer gives a laminated sheet structure
;
_journal_issue 4
_journal_name_full 'Chemical Communications'
_journal_page_first 354
_journal_paper_doi 10.1039/b110307e
_journal_year 2002
_chemical_formula_sum 'C51 H50 F6 N4 O10 P2 Pd S2'
_chemical_formula_weight 1225.41
_chemical_name_systematic
; 
? 
;
_space_group_IT_number 14
_symmetry_cell_setting monoclinic
_symmetry_space_group_name_Hall '-P 2yn'
_symmetry_space_group_name_H-M 'P 1 21/n 1'
_atom_sites_solution_hydrogens geom
_atom_sites_solution_primary direct
_atom_sites_solution_secondary difmap
_audit_creation_method SHELXL-97
_cell_angle_alpha 90.00
_cell_angle_beta 92.8350(10)
_cell_angle_gamma 90.00
_cell_formula_units_Z 4
_cell_length_a 16.3005(3)
_cell_length_b 20.1563(4)
_cell_length_c 17.2929(5)
_cell_measurement_temperature 200(2)
_cell_volume 5674.8(2)
_computing_cell_refinement 'Nonius DENZO'
_computing_data_collection 'Nonius COLLECT'
_computing_data_reduction 'Nonius DENZO'
_computing_molecular_graphics 'Bruker SHELXTL'
_computing_publication_material 'Bruker SHELXTL'
_computing_structure_refinement 'SHELXL-97 (Sheldrick, 1997)'
_computing_structure_solution 'SHELXS-97 (Sheldrick, 1990)'
_diffrn_ambient_temperature 200(2)
_diffrn_measured_fraction_theta_full 0.997
_diffrn_measured_fraction_theta_max 0.997
_diffrn_measurement_device_type 'Nonius Kappa-CCD'
_diffrn_measurement_method 'phi/omega scans'
_diffrn_radiation_monochromator graphite
_diffrn_radiation_source 'fine-focus sealed tube'
_diffrn_radiation_type MoK\a
_diffrn_radiation_wavelength 0.71073
_diffrn_reflns_av_R_equivalents 0.093
_diffrn_reflns_av_sigmaI/netI 0.0897
_diffrn_reflns_limit_h_max 19
_diffrn_reflns_limit_h_min -19
_diffrn_reflns_limit_k_max 24
_diffrn_reflns_limit_k_min -24
_diffrn_reflns_limit_l_max 20
_diffrn_reflns_limit_l_min -20
_diffrn_reflns_number 44863
_diffrn_reflns_theta_full 25.11
_diffrn_reflns_theta_max 25.11
_diffrn_reflns_theta_min 2.57
_exptl_absorpt_coefficient_mu 0.534
_exptl_absorpt_correction_T_max 0.9124
_exptl_absorpt_correction_T_min 0.8435
_exptl_absorpt_correction_type integration
_exptl_crystal_colour colourless
_exptl_crystal_density_diffrn 1.434
_exptl_crystal_density_method 'not measured'
_exptl_crystal_description shoebox
_exptl_crystal_F_000 2504
_exptl_crystal_size_max 0.33
_exptl_crystal_size_mid 0.20
_exptl_crystal_size_min 0.17
_refine_diff_density_max 4.762
_refine_diff_density_min -1.376
_refine_diff_density_rms 0.182
_refine_ls_extinction_method none
_refine_ls_goodness_of_fit_ref 1.073
_refine_ls_hydrogen_treatment mixed
_refine_ls_matrix_type full
_refine_ls_number_parameters 639
_refine_ls_number_reflns 10084
_refine_ls_number_restraints 1
_refine_ls_restrained_S_all 1.073
_refine_ls_R_factor_all 0.1636
_refine_ls_R_factor_gt 0.1259
_refine_ls_shift/su_max 1.458
_refine_ls_shift/su_mean 0.042
_refine_ls_structure_factor_coef Fsqd
_refine_ls_weighting_details 'calc w=1/[\s^2^(Fo^2^)+(0.1444P)^2^+117.5860P] where P=(Fo^2^+2Fc^2^)/3'
_refine_ls_weighting_scheme calc
_refine_ls_wR_factor_gt 0.3532
_refine_ls_wR_factor_ref 0.3714
_reflns_number_gt 6644
_reflns_number_total 10084
_reflns_threshold_expression >2sigma(I)
_cod_data_source_file b110307e.txt
_cod_data_source_block 01041
_cod_depositor_comments
;
The following automatic conversions were performed:

'_symmetry_cell_setting' value 'Monoclinic' changed to 'monoclinic'
according to
/usr/data/users/saulius/automatic-downloads/retrospective/RSC/lib/dictionaries/cif_core.dic
dictionary named 'cif_core.dic' version 2.4.2 from 2011-04-26.

Automatic conversion script
Id: cif_fix_values 2281 2013-09-26 08:29:07Z andrius 
;
_cod_original_sg_symbol_H-M P21/n
_cod_database_code 7114108

loop_
_symmetry_equiv_pos_as_xyz
'x, y, z'
'-x+1/2, y+1/2, -z+1/2'
'-x, -y, -z'
'x-1/2, -y-1/2, z-1/2'

loop_
_atom_site_label
_atom_site_type_symbol
_atom_site_fract_x
_atom_site_fract_y
_atom_site_fract_z
_atom_site_U_iso_or_equiv
_atom_site_adp_type
_atom_site_occupancy
_atom_site_symmetry_multiplicity
_atom_site_calc_flag
_atom_site_refinement_flags
Pd Pd 0.68881(6) 0.12561(4) 0.79341(6) 0.0350(3) Uani 1 1 d .
P1 P 0.7922(2) 0.19390(17) 0.8354(2) 0.0403(8) Uani 1 1 d .
P2 P 0.6496(2) 0.19353(18) 0.6942(2) 0.0445(8) Uani 1 1 d .
C1 C 0.8333(8) 0.2537(8) 0.7697(9) 0.057(4) Uani 1 1 d .
H1A H 0.8688 0.2853 0.7997 0.068 Uiso 1 1 calc R
H1B H 0.8681 0.2302 0.7331 0.068 Uiso 1 1 calc R
C2 C 0.7669(10) 0.2928(8) 0.7233(10) 0.067(5) Uani 1 1 d .
H2A H 0.7259 0.3091 0.7592 0.081 Uiso 1 1 calc R
H2B H 0.7925 0.3321 0.6999 0.081 Uiso 1 1 calc R
C3 C 0.7229(9) 0.2528(9) 0.6596(10) 0.066(5) Uani 1 1 d .
H3A H 0.7643 0.2287 0.6305 0.079 Uiso 1 1 calc R
H3B H 0.6938 0.2837 0.6232 0.079 Uiso 1 1 calc R
C1A C 0.7662(5) 0.2419(5) 0.9196(5) 0.047(3) Uani 1 1 d G
C1B C 0.6885(5) 0.2352(5) 0.9484(6) 0.063(4) Uani 1 1 d G
H1BA H 0.6487 0.2077 0.9225 0.076 Uiso 1 1 calc R
C1C C 0.6691(6) 0.2689(6) 1.0153(7) 0.089(6) Uani 1 1 d G
H1CA H 0.6160 0.2644 1.0350 0.107 Uiso 1 1 calc R
C1D C 0.7273(8) 0.3093(7) 1.0532(7) 0.099(7) Uani 1 1 d G
H1DA H 0.7141 0.3323 1.0989 0.119 Uiso 1 1 calc R
C1E C 0.8050(7) 0.3159(6) 1.0243(7) 0.097(7) Uani 1 1 d G
H1EA H 0.8448 0.3435 1.0503 0.116 Uiso 1 1 calc R
C1F C 0.8244(5) 0.2822(5) 0.9575(6) 0.067(5) Uani 1 1 d G
H1FA H 0.8775 0.2868 0.9378 0.080 Uiso 1 1 calc R
C1G C 0.8800(5) 0.1440(4) 0.8655(6) 0.050(3) Uani 1 1 d G
C1H C 0.8999(6) 0.1302(5) 0.9429(5) 0.066(4) Uani 1 1 d G
H1HA H 0.8687 0.1493 0.9822 0.079 Uiso 1 1 calc R
C1I C 0.9654(7) 0.0884(6) 0.9628(6) 0.089(7) Uani 1 1 d G
H1IA H 0.9790 0.0789 1.0157 0.107 Uiso 1 1 calc R
C1J C 1.0110(6) 0.0604(5) 0.9053(9) 0.089(6) Uani 1 1 d G
H1JA H 1.0557 0.0318 0.9190 0.107 Uiso 1 1 calc R
C1K C 0.9911(6) 0.0742(6) 0.8279(8) 0.080(6) Uani 1 1 d G
H1KA H 1.0223 0.0551 0.7886 0.096 Uiso 1 1 calc R
C1L C 0.9256(6) 0.1160(6) 0.8080(5) 0.065(4) Uani 1 1 d G
H1LA H 0.9120 0.1255 0.7551 0.078 Uiso 1 1 calc R
C2A C 0.5577(5) 0.2408(5) 0.7126(5) 0.051(4) Uani 1 1 d G
C2B C 0.5242(6) 0.2844(5) 0.6574(5) 0.063(4) Uani 1 1 d G
H2BA H 0.5498 0.2901 0.6096 0.075 Uiso 1 1 calc R
C2C C 0.4534(6) 0.3197(5) 0.6720(6) 0.079(6) Uani 1 1 d G
H2CA H 0.4306 0.3496 0.6342 0.095 Uiso 1 1 calc R
C2D C 0.4161(6) 0.3114(5) 0.7419(7) 0.076(5) Uani 1 1 d G
H2DA H 0.3677 0.3356 0.7519 0.091 Uiso 1 1 calc R
C2E C 0.4495(6) 0.2678(5) 0.7971(5) 0.076(5) Uani 1 1 d G
H2EA H 0.4240 0.2621 0.8449 0.092 Uiso 1 1 calc R
C2F C 0.5203(6) 0.2325(5) 0.7825(5) 0.054(4) Uani 1 1 d G
H2FA H 0.5432 0.2027 0.8203 0.065 Uiso 1 1 calc R
C2G C 0.6238(7) 0.1431(5) 0.6103(6) 0.062(4) Uani 1 1 d G
C2H C 0.6880(6) 0.1131(8) 0.5735(7) 0.100(7) Uani 1 1 d G
H2HA H 0.7432 0.1210 0.5913 0.120 Uiso 1 1 calc R
C2I C 0.6714(10) 0.0714(8) 0.5106(7) 0.135(11) Uani 1 1 d G
H2IA H 0.7153 0.0509 0.4854 0.162 Uiso 1 1 calc R
C2J C 0.5907(12) 0.0598(7) 0.4845(7) 0.119(9) Uani 1 1 d G
H2JA H 0.5793 0.0313 0.4415 0.143 Uiso 1 1 calc R
C2K C 0.5265(8) 0.0899(7) 0.5213(8) 0.112(8) Uani 1 1 d G
H2KA H 0.4713 0.0819 0.5035 0.135 Uiso 1 1 calc R
C2L C 0.5431(6) 0.1315(6) 0.5842(7) 0.081(6) Uani 1 1 d G
H2LA H 0.4992 0.1520 0.6094 0.097 Uiso 1 1 calc R
N11 N 0.7241(6) 0.0574(5) 0.8807(6) 0.036(2) Uani 1 1 d .
C12 C 0.6919(7) 0.0571(6) 0.9499(7) 0.036(3) Uani 1 1 d .
H12A H 0.6544 0.0913 0.9615 0.044 Uiso 1 1 calc R
C13 C 0.7100(8) 0.0095(6) 1.0063(7) 0.040(3) Uani 1 1 d .
H13A H 0.6865 0.0117 1.0554 0.049 Uiso 1 1 calc R
C14 C 0.7639(7) -0.0418(6) 0.9890(7) 0.037(3) Uani 1 1 d .
C15 C 0.7986(8) -0.0410(6) 0.9169(7) 0.042(3) Uani 1 1 d .
H15A H 0.8377 -0.0735 0.9036 0.050 Uiso 1 1 calc R
C16 C 0.7745(8) 0.0084(6) 0.8654(8) 0.044(3) Uani 1 1 d .
H16A H 0.7959 0.0071 0.8153 0.053 Uiso 1 1 calc R
N17 N 0.7811(6) -0.0883(5) 1.0457(6) 0.039(2) Uani 1 1 d .
H17A H 0.7629 -0.0795 1.0916 0.046 Uiso 1 1 calc R
C18 C 0.8235(8) -0.1471(6) 1.0393(7) 0.038(3) Uani 1 1 d .
O19 O 0.8589(6) -0.1617(4) 0.9811(5) 0.048(2) Uani 1 1 d .
N21 N 0.5991(6) 0.0555(5) 0.7584(6) 0.039(2) Uani 1 1 d .
C22 C 0.5216(8) 0.0524(6) 0.7846(8) 0.047(3) Uani 1 1 d .
H22A H 0.5038 0.0869 0.8173 0.057 Uiso 1 1 calc R
C23 C 0.4690(8) 0.0025(6) 0.7659(8) 0.044(3) Uani 1 1 d .
H23A H 0.4147 0.0039 0.7833 0.053 Uiso 1 1 calc R
C24 C 0.4930(7) -0.0509(6) 0.7218(7) 0.039(3) Uani 1 1 d .
C25 C 0.5722(8) -0.0477(6) 0.6938(7) 0.042(3) Uani 1 1 d .
H25A H 0.5912 -0.0816 0.6609 0.051 Uiso 1 1 calc R
C26 C 0.6217(8) 0.0046(7) 0.7144(8) 0.046(3) Uani 1 1 d .
H26A H 0.6758 0.0050 0.6964 0.055 Uiso 1 1 calc R
N27 N 0.4388(6) -0.1031(5) 0.7082(7) 0.043(3) Uani 1 1 d .
H27A H 0.3895 -0.0982 0.7259 0.052 Uiso 1 1 calc R
C28 C 0.4531(8) -0.1618(6) 0.6705(8) 0.043(3) Uani 1 1 d .
O29 O 0.5171(5) -0.1715(5) 0.6380(6) 0.051(2) Uani 1 1 d .
C31 C 0.8878(8) -0.2872(6) 1.1715(7) 0.038(3) Uani 1 1 d .
C32 C 0.7752(10) -0.2312(7) 1.2273(9) 0.054(4) Uani 1 1 d .
H32A H 0.7386 -0.2270 1.2681 0.065 Uiso 1 1 calc R
C33 C 0.7682(9) -0.1868(7) 1.1660(8) 0.051(4) Uani 1 1 d .
H33A H 0.7267 -0.1537 1.1637 0.061 Uiso 1 1 calc R
C34 C 0.8244(8) -0.1924(6) 1.1077(7) 0.036(3) Uani 1 1 d .
C35 C 0.8820(7) -0.2424(6) 1.1105(7) 0.038(3) Uani 1 1 d .
H35A H 0.9186 -0.2464 1.0697 0.046 Uiso 1 1 calc R
C36 C 0.8331(9) -0.2815(7) 1.2314(9) 0.056(4) Uani 1 1 d .
H36A H 0.8359 -0.3114 1.2739 0.067 Uiso 1 1 calc R
F41 F 0.5085(16) 0.1482(11) 1.1181(10) 0.221(13) Uani 1 1 d .
F42 F 0.4066(8) 0.0880(8) 1.1056(7) 0.123(5) Uani 1 1 d .
F43 F 0.5138(14) 0.0608(12) 1.0609(11) 0.200(11) Uani 1 1 d .
C44 C 0.4682(11) 0.1126(13) 1.0709(12) 0.083(6) Uani 1 1 d .
S45 S 0.4431(3) 0.1527(3) 0.9803(3) 0.0743(13) Uani 1 1 d .
O46 O 0.3825(16) 0.1978(11) 1.0004(12) 0.178(10) Uani 1 1 d .
O47 O 0.5194(10) 0.1686(13) 0.9533(11) 0.174(10) Uani 1 1 d .
O48 O 0.4016(10) 0.1042(10) 0.9322(9) 0.127(6) Uani 1 1 d .
F51 F 0.1533(12) -0.0162(12) 0.6320(9) 0.188(9) Uani 1 1 d .
F52 F 0.2646(12) 0.0346(8) 0.6409(8) 0.144(6) Uani 1 1 d .
F53 F 0.1573(9) 0.0760(8) 0.6887(8) 0.131(5) Uani 1 1 d .
C54 C 0.2017(17) 0.0190(11) 0.6786(11) 0.091(6) Uani 1 1 d .
S55 S 0.2241(2) -0.01972(17) 0.7694(2) 0.0512(9) Uani 1 1 d .
O56 O 0.2730(6) 0.0305(5) 0.8088(6) 0.061(3) Uani 1 1 d .
O57 O 0.2706(7) -0.0766(5) 0.7478(8) 0.082(4) Uani 1 1 d .
O58 O 0.1469(7) -0.0321(6) 0.8014(8) 0.084(4) Uani 1 1 d .
C61 C 0.932(2) -0.070(2) 0.689(3) 0.27(3) Uani 1 1 d D
H61A H 0.9152 -0.0770 0.7422 0.401 Uiso 1 1 calc R
H61B H 0.9817 -0.0418 0.6910 0.401 Uiso 1 1 calc R
H61C H 0.9446 -0.1125 0.6656 0.401 Uiso 1 1 calc R
C62 C 0.8700(13) -0.0384(11) 0.6463(15) 0.093(6) Uani 1 1 d D
C63 C 0.869(5) -0.044(3) 0.565(3) 0.43(6) Uani 1 1 d D
H63A H 0.8210 -0.0213 0.5415 0.641 Uiso 1 1 calc R
H63B H 0.8671 -0.0912 0.5500 0.641 Uiso 1 1 calc R
H63C H 0.9193 -0.0241 0.5456 0.641 Uiso 1 1 calc R
O64 O 0.8211(10) -0.0062(12) 0.6762(10) 0.147(8) Uani 1 1 d D
O71 O 0.9037(14) 0.162(2) 0.5963(17) 0.250(16) Uani 1 1 d .
H71A H 0.8713 0.1440 0.6266 0.374 Uiso 1 1 calc R
C72 C 0.982(3) 0.158(3) 0.628(3) 0.28(3) Uani 1 1 d .
H72A H 1.0009 0.2032 0.6418 0.414 Uiso 1 1 calc R
H72B H 1.0181 0.1391 0.5905 0.414 Uiso 1 1 calc R
H72C H 0.9828 0.1308 0.6747 0.414 Uiso 1 1 calc R

loop_
_atom_site_aniso_label
_atom_site_aniso_U_11
_atom_site_aniso_U_22
_atom_site_aniso_U_33
_atom_site_aniso_U_23
_atom_site_aniso_U_13
_atom_site_aniso_U_12
Pd 0.0314(5) 0.0343(5) 0.0385(5) 0.0026(4) -0.0067(4) -0.0016(4)
P1 0.0319(17) 0.0404(18) 0.048(2) -0.0011(15) -0.0008(14) -0.0050(14)
P2 0.0374(18) 0.050(2) 0.045(2) 0.0106(16) -0.0040(15) 0.0047(15)
C1 0.033(7) 0.073(10) 0.063(10) 0.016(8) -0.006(7) -0.014(7)
C2 0.050(9) 0.073(11) 0.078(12) 0.032(9) 0.003(8) -0.019(8)
C3 0.040(8) 0.090(12) 0.066(10) 0.032(9) -0.008(7) -0.001(8)
C1A 0.041(7) 0.045(8) 0.054(8) 0.001(6) -0.006(6) -0.002(6)
C1B 0.050(9) 0.048(9) 0.094(13) -0.020(8) 0.021(9) -0.004(7)
C1C 0.069(12) 0.082(13) 0.119(17) -0.034(12) 0.032(12) -0.012(10)
C1D 0.078(14) 0.112(17) 0.110(17) -0.053(14) 0.028(13) -0.019(12)
C1E 0.093(15) 0.085(14) 0.114(17) -0.059(13) 0.018(13) -0.030(11)
C1F 0.050(9) 0.070(11) 0.081(12) -0.029(9) 0.006(8) -0.022(8)
C1G 0.033(7) 0.046(8) 0.071(10) -0.008(7) -0.001(7) -0.004(6)
C1H 0.066(10) 0.055(9) 0.073(11) -0.011(8) -0.028(8) 0.012(8)
C1I 0.074(12) 0.069(12) 0.117(17) 0.003(11) -0.065(12) 0.000(10)
C1J 0.049(10) 0.076(13) 0.14(2) -0.010(13) 0.004(12) 0.005(9)
C1K 0.049(10) 0.084(13) 0.107(16) -0.021(11) -0.007(10) 0.012(9)
C1L 0.044(8) 0.074(11) 0.078(12) -0.012(9) 0.006(8) -0.002(8)
C2A 0.043(8) 0.046(8) 0.063(9) 0.019(7) 0.008(7) 0.009(6)
C2B 0.055(9) 0.075(11) 0.058(10) 0.024(8) 0.001(8) 0.011(8)
C2C 0.069(11) 0.058(10) 0.112(16) 0.036(10) 0.003(11) 0.021(9)
C2D 0.064(11) 0.076(12) 0.087(13) 0.031(10) 0.008(10) 0.021(9)
C2E 0.073(11) 0.073(11) 0.085(13) 0.034(10) 0.025(10) 0.027(9)
C2F 0.049(8) 0.054(9) 0.058(9) 0.015(7) 0.001(7) 0.011(7)
C2G 0.072(10) 0.070(10) 0.041(8) 0.013(7) -0.020(7) 0.011(8)
C2H 0.112(17) 0.14(2) 0.046(10) -0.027(12) 0.006(11) 0.029(15)
C2I 0.15(2) 0.21(3) 0.044(12) -0.024(15) -0.008(13) 0.06(2)
C2J 0.17(3) 0.106(18) 0.073(15) -0.017(13) -0.048(16) 0.027(18)
C2K 0.12(2) 0.088(16) 0.12(2) 0.015(14) -0.055(17) 0.008(14)
C2L 0.089(13) 0.063(11) 0.086(13) -0.014(10) -0.045(11) 0.014(9)
N11 0.035(5) 0.030(5) 0.043(6) 0.004(4) 0.000(5) 0.003(4)
C12 0.027(6) 0.037(7) 0.044(7) -0.001(5) -0.008(5) 0.006(5)
C13 0.046(7) 0.038(7) 0.037(7) 0.003(5) -0.002(6) 0.006(6)
C14 0.035(6) 0.034(6) 0.040(7) -0.001(5) -0.011(5) -0.003(5)
C15 0.043(7) 0.036(7) 0.046(8) -0.006(6) 0.004(6) 0.004(5)
C16 0.053(8) 0.036(7) 0.045(8) -0.001(6) 0.004(6) 0.004(6)
N17 0.040(6) 0.037(6) 0.039(6) 0.004(5) 0.001(5) 0.014(5)
C18 0.041(7) 0.031(6) 0.041(7) 0.003(5) -0.009(6) 0.004(5)
O19 0.065(6) 0.042(5) 0.037(5) 0.001(4) 0.004(5) 0.013(4)
N21 0.036(6) 0.036(6) 0.044(6) -0.004(5) -0.006(5) 0.001(4)
C22 0.053(8) 0.028(7) 0.062(9) -0.004(6) 0.012(7) 0.003(6)
C23 0.040(7) 0.042(7) 0.049(8) 0.002(6) -0.002(6) -0.004(6)
C24 0.032(6) 0.039(7) 0.043(7) -0.006(6) -0.008(5) 0.002(5)
C25 0.038(7) 0.045(7) 0.043(7) -0.017(6) -0.004(6) -0.003(6)
C26 0.033(7) 0.053(8) 0.051(8) -0.010(7) -0.005(6) -0.004(6)
N27 0.030(5) 0.038(6) 0.061(7) -0.013(5) 0.001(5) -0.003(4)
C28 0.034(7) 0.044(8) 0.048(8) -0.009(6) -0.017(6) 0.003(6)
O29 0.029(5) 0.051(6) 0.074(7) -0.021(5) -0.006(5) 0.001(4)
C31 0.038(7) 0.038(7) 0.038(7) 0.001(5) -0.006(6) 0.003(5)
C32 0.066(10) 0.048(8) 0.049(9) -0.005(7) 0.007(7) 0.010(7)
C33 0.055(9) 0.036(7) 0.063(9) 0.010(6) 0.010(7) 0.006(6)
C34 0.040(7) 0.029(6) 0.040(7) 0.001(5) -0.002(5) -0.001(5)
C35 0.033(6) 0.038(7) 0.043(7) 0.004(6) -0.004(5) -0.006(5)
C36 0.064(10) 0.044(8) 0.059(9) 0.010(7) -0.003(8) -0.003(7)
F41 0.32(3) 0.22(2) 0.116(13) 0.074(13) -0.125(16) -0.17(2)
F42 0.114(10) 0.178(14) 0.077(8) 0.043(8) 0.010(7) -0.026(9)
F43 0.22(2) 0.23(2) 0.148(15) 0.092(16) 0.059(15) 0.128(19)
C44 0.048(10) 0.132(18) 0.069(12) 0.023(12) 0.003(9) 0.002(11)
S45 0.068(3) 0.083(3) 0.071(3) 0.026(2) -0.003(2) 0.003(2)
O46 0.26(3) 0.153(18) 0.123(15) 0.029(13) -0.007(16) 0.108(19)
O47 0.096(12) 0.28(3) 0.143(16) 0.132(17) -0.007(11) -0.079(14)
O48 0.103(11) 0.194(18) 0.081(10) 0.006(11) -0.011(9) -0.073(12)
F51 0.183(17) 0.28(2) 0.097(11) -0.059(14) -0.064(11) 0.015(16)
F52 0.204(17) 0.143(13) 0.089(9) 0.029(9) 0.057(11) 0.026(12)
F53 0.142(12) 0.136(12) 0.118(11) 0.046(9) 0.030(9) 0.068(10)
C54 0.14(2) 0.084(14) 0.052(11) -0.010(10) 0.017(13) 0.005(14)
S55 0.0439(19) 0.0397(18) 0.070(2) -0.0050(17) 0.0068(18) 0.0018(15)
O56 0.056(6) 0.064(7) 0.061(6) -0.018(5) -0.004(5) -0.011(5)
O57 0.062(7) 0.049(6) 0.135(11) -0.018(7) 0.015(7) 0.012(5)
O58 0.064(7) 0.058(7) 0.132(11) -0.003(7) 0.043(8) -0.007(6)
C61 0.14(3) 0.29(6) 0.36(7) -0.03(5) -0.08(4) 0.10(4)
C62 0.076(14) 0.109(17) 0.096(16) 0.001(13) 0.011(13) 0.009(12)
C63 0.67(15) 0.42(10) 0.19(5) -0.08(6) 0.00(7) 0.30(10)
O64 0.088(11) 0.25(2) 0.100(12) -0.024(14) 0.008(10) 0.052(14)
O71 0.102(16) 0.44(5) 0.20(3) 0.06(3) -0.085(17) -0.04(2)
C72 0.23(5) 0.36(6) 0.22(5) -0.03(5) -0.16(4) 0.11(5)

loop_
_atom_type_symbol
_atom_type_description
_atom_type_scat_dispersion_real
_atom_type_scat_dispersion_imag
_atom_type_scat_source
C C 0.0033 0.0016 'International Tables Vol C Tables 4.2.6.8 and 6.1.1.4'
H H 0.0000 0.0000 'International Tables Vol C Tables 4.2.6.8 and 6.1.1.4'
N N 0.0061 0.0033 'International Tables Vol C Tables 4.2.6.8 and 6.1.1.4'
O O 0.0106 0.0060 'International Tables Vol C Tables 4.2.6.8 and 6.1.1.4'
F F 0.0171 0.0103 'International Tables Vol C Tables 4.2.6.8 and 6.1.1.4'
P P 0.1023 0.0942 'International Tables Vol C Tables 4.2.6.8 and 6.1.1.4'
S S 0.1246 0.1234 'International Tables Vol C Tables 4.2.6.8 and 6.1.1.4'
Pd Pd -0.9988 1.0072 'International Tables Vol C Tables 4.2.6.8 and 6.1.1.4'

loop_
_geom_angle_atom_site_label_1
_geom_angle_atom_site_label_2
_geom_angle_atom_site_label_3
_geom_angle
_geom_angle_site_symmetry_3
N21 Pd N11 85.9(4) .
N21 Pd P2 91.3(3) .
N11 Pd P2 176.3(3) .
N21 Pd P1 175.1(3) .
N11 Pd P1 89.7(3) .
P2 Pd P1 93.02(13) .
C1G P1 C1 103.8(6) .
C1G P1 C1A 106.2(5) .
C1 P1 C1A 104.9(7) .
C1G P1 Pd 108.7(4) .
C1 P1 Pd 119.8(5) .
C1A P1 Pd 112.4(3) .
C2G P2 C3 103.7(7) .
C2G P2 C2A 105.9(5) .
C3 P2 C2A 106.0(7) .
C2G P2 Pd 108.4(4) .
C3 P2 Pd 118.9(5) .
C2A P2 Pd 112.9(3) .
C2 C1 P1 113.4(9) .
C3 C2 C1 113.7(15) .
C2 C3 P2 114.0(11) .
C1B C1A C1F 120.0 .
C1B C1A P1 119.3(5) .
C1F C1A P1 120.6(5) .
C1C C1B C1A 120.0 .
C1B C1C C1D 120.0 .
C1E C1D C1C 120.0 .
C1D C1E C1F 120.0 .
C1E C1F C1A 120.0 .
C1H C1G C1L 120.0 .
C1H C1G P1 122.2(6) .
C1L C1G P1 117.7(6) .
C1G C1H C1I 120.0 .
C1J C1I C1H 120.0 .
C1I C1J C1K 120.0 .
C1L C1K C1J 120.0 .
C1K C1L C1G 120.0 .
C2B C2A C2F 120.0 .
C2B C2A P2 120.7(5) .
C2F C2A P2 119.3(5) .
C2C C2B C2A 120.0 .
C2B C2C C2D 120.0 .
C2C C2D C2E 120.0 .
C2F C2E C2D 120.0 .
C2E C2F C2A 120.0 .
C2H C2G C2L 120.0 .
C2H C2G P2 117.6(7) .
C2L C2G P2 122.3(7) .
C2G C2H C2I 120.0 .
C2J C2I C2H 120.0 .
C2I C2J C2K 120.0 .
C2L C2K C2J 120.0 .
C2K C2L C2G 120.0 .
C16 N11 C12 117.0(11) .
C16 N11 Pd 119.8(9) .
C12 N11 Pd 122.9(8) .
N11 C12 C13 123.7(11) .
C12 C13 C14 118.3(12) .
N17 C14 C15 124.7(11) .
N17 C14 C13 117.3(11) .
C15 C14 C13 118.0(11) .
C16 C15 C14 118.1(12) .
N11 C16 C15 124.9(12) .
C18 N17 C14 127.9(11) .
O19 C18 N17 122.2(11) .
O19 C18 C34 121.2(11) .
N17 C18 C34 116.6(11) .
C26 N21 C22 116.1(11) .
C26 N21 Pd 118.1(8) .
C22 N21 Pd 125.3(8) .
C23 C22 N21 122.7(12) .
C22 C23 C24 121.1(13) .
C23 C24 N27 119.2(11) .
C23 C24 C25 116.4(11) .
N27 C24 C25 124.5(11) .
C26 C25 C24 119.2(12) .
N21 C26 C25 124.3(12) .
C28 N27 C24 127.7(11) .
O29 C28 N27 121.5(12) .
O29 C28 C31 121.6(12) 4
N27 C28 C31 116.9(11) 4
C35 C31 C36 119.0(12) .
C35 C31 C28 117.7(11) 4_656
C36 C31 C28 123.3(12) 4_656
C36 C32 C33 122.8(14) .
C32 C33 C34 117.8(13) .
C35 C34 C33 120.2(12) .
C35 C34 C18 117.1(11) .
C33 C34 C18 122.7(11) .
C34 C35 C31 121.6(12) .
C32 C36 C31 118.6(13) .
F41 C44 F42 108(2) .
F41 C44 F43 105(2) .
F42 C44 F43 102(2) .
F41 C44 S45 113.7(18) .
F42 C44 S45 115.5(14) .
F43 C44 S45 110.7(16) .
O47 S45 O46 126.1(16) .
O47 S45 O48 111.6(13) .
O46 S45 O48 105.6(14) .
O47 S45 C44 103.2(9) .
O46 S45 C44 102.0(11) .
O48 S45 C44 106.3(11) .
F52 C54 F51 106.9(18) .
F52 C54 F53 107.5(19) .
F51 C54 F53 103(2) .
F52 C54 S55 115.0(19) .
F51 C54 S55 113.4(18) .
F53 C54 S55 110.0(13) .
O58 S55 O57 116.7(7) .
O58 S55 O56 114.8(7) .
O57 S55 O56 113.5(7) .
O58 S55 C54 105.9(11) .
O57 S55 C54 102.1(9) .
O56 S55 C54 101.2(9) .
O64 C62 C63 121(3) .
O64 C62 C61 121(3) .
C63 C62 C61 118(4) .

loop_
_geom_bond_atom_site_label_1
_geom_bond_atom_site_label_2
_geom_bond_distance
_geom_bond_site_symmetry_2
Pd N21 2.101(10) .
Pd N11 2.101(10) .
Pd P2 2.262(4) .
Pd P1 2.267(3) .
P1 C1G 1.805(8) .
P1 C1 1.808(14) .
P1 C1A 1.816(8) .
P2 C2G 1.804(9) .
P2 C3 1.813(16) .
P2 C2A 1.817(7) .
C1 C2 1.53(2) .
C2 C3 1.52(2) .
C1A C1B 1.3900 .
C1A C1F 1.3900 .
C1B C1C 1.3900 .
C1C C1D 1.3900 .
C1D C1E 1.3900 .
C1E C1F 1.3900 .
C1G C1H 1.3900 .
C1G C1L 1.3900 .
C1H C1I 1.3900 .
C1I C1J 1.3900 .
C1J C1K 1.3900 .
C1K C1L 1.3900 .
C2A C2B 1.3900 .
C2A C2F 1.3900 .
C2B C2C 1.3900 .
C2C C2D 1.3900 .
C2D C2E 1.3900 .
C2E C2F 1.3900 .
C2G C2H 1.3900 .
C2G C2L 1.3900 .
C2H C2I 1.3900 .
C2I C2J 1.3900 .
C2J C2K 1.3900 .
C2K C2L 1.3900 .
N11 C16 1.319(16) .
N11 C12 1.331(16) .
C12 C13 1.390(17) .
C13 C14 1.399(17) .
C14 N17 1.375(15) .
C14 C15 1.394(18) .
C15 C16 1.379(18) .
N17 C18 1.378(15) .
C18 O19 1.221(15) .
C18 C34 1.495(17) .
N21 C26 1.339(16) .
N21 C22 1.365(16) .
C22 C23 1.351(18) .
C23 C24 1.386(18) .
C24 N27 1.387(15) .
C24 C25 1.402(17) .
C25 C26 1.365(18) .
N27 C28 1.376(16) .
C28 O29 1.225(16) .
C28 C31 1.480(17) 4
C31 C35 1.388(17) .
C31 C36 1.404(19) .
C31 C28 1.480(17) 4_656
C32 C36 1.38(2) .
C32 C33 1.39(2) .
C33 C34 1.399(18) .
C34 C35 1.377(17) .
F41 C44 1.25(3) .
F42 C44 1.29(2) .
F43 C44 1.30(3) .
C44 S45 1.79(2) .
S45 O47 1.388(16) .
S45 O46 1.40(2) .
S45 O48 1.431(16) .
F51 C54 1.31(3) .
F52 C54 1.28(3) .
F53 C54 1.37(2) .
C54 S55 1.77(2) .
S55 O58 1.422(11) .
S55 O57 1.434(11) .
S55 O56 1.439(10) .
C61 C62 1.38(4) .
C62 O64 1.17(2) .
C62 C63 1.42(5) .
O71 C72 1.36(4) .
